data_9012684
loop_
_publ_author_name
'Rastsvetaeva, R. K.'
'Sidorenko, G. A.'
'Ivanova, A. G.'
'Chukanov, N. V.'

_publ_section_title
;
 Structural model of uramarsite
;
_journal_name_full 'Crystallography Reports'
_journal_page_first 771
_journal_page_last 774
_journal_paper_doi 10.1134/S1063774508050076
_journal_volume 53
_journal_year 2008
_chemical_compound_source 'South Kazakhstan'
_chemical_formula_sum 'As1.22 H12.72 N1.15 Na0.09 O18 P0.78 U2'
_chemical_name_mineral Uramarsite
_space_group_IT_number 1
_symmetry_space_group_name_Hall 'P 1'
_symmetry_space_group_name_H-M 'P 1'
_cell_angle_alpha 90.13
_cell_angle_beta 90.09
_cell_angle_gamma 89.96
_cell_formula_units_Z 1
_cell_length_a 7.173
_cell_length_b 7.167
_cell_length_c 9.30
_cell_volume 478.101
_database_code_amcsd 0012412
_exptl_crystal_density_diffrn 3.163
_cod_original_formula_sum 'N1.15 H12.72 Na.09 U2 As1.22 P.78 O18'
_cod_database_code 9012684

loop_
_space_group_symop_operation_xyz
x,y,z

loop_
_atom_site_label
_atom_site_fract_x
_atom_site_fract_y
_atom_site_fract_z
_atom_site_occupancy
_atom_site_type_symbol
_atom_site_attached_hydrogens
NH4_1 0.65400 0.33900 0.73800 1.00000 N 0
H3O 0.67000 0.74700 0.69200 0.72000 H 0
NH4_2 0.67000 0.74700 0.69200 0.15000 N 0
Na 0.67000 0.74700 0.69200 0.09000 Na 0
U1 0.03400 0.06100 0.00200 1.00000 U 0
U2 0.53500 0.55700 0.19900 1.00000 U 0
As 0.53200 0.06000 0.10100 1.00000 As 0
PP 0.03200 0.55800 0.10300 0.78000 P 0
AsP 0.03200 0.55800 0.10300 0.22000 As 0
O1 0.53700 0.55400 0.00500 1.00000 O 0
O2 0.03900 0.74900 -0.00300 1.00000 O 0
O3 0.71800 0.06100 0.00000 1.00000 O 0
O4 0.02100 0.37500 0.00300 1.00000 O 0
O5 0.54100 0.24900 0.20900 1.00000 O 0
O6 0.03800 0.00000 0.80900 1.00000 O 0
O7 0.35700 0.06500 -0.00500 1.00000 O 0
O8 0.49800 0.87400 0.20700 1.00000 O 0
O9 0.00000 0.00000 0.20000 1.00000 O 0
O10 0.85400 0.54800 0.21000 1.00000 O 0
O11 0.18000 0.55000 0.22000 1.00000 O 0
O12 0.51300 0.50900 0.39100 1.00000 O 0
Wat1 0.73900 0.10900 0.49800 1.00000 O 2
Wat2 0.27900 0.22200 0.44900 1.00000 O 2
Wat3 0.27900 0.39600 0.74200 1.00000 O 2
Wat4 0.15400 0.75800 0.56900 1.00000 O 2
Wat5 0.30600 0.71200 0.79400 1.00000 O 2
Wat6 0.46400 0.02300 0.55200 1.00000 O 2

loop_
_cod_changelog_entry_id
_cod_changelog_entry_author
_cod_changelog_entry_date
_cod_changelog_entry_text
1
;cod-tools version 3.8.0
Id: cif_guess_AMCSD_atom_types 9574 2023-05-10 09:00:05Z saulius
;
2023-05-10T18:54:13+03:00
;Derived atom types and hydrogen counts
from atom names that follow the AMCSD naming convention
(Wat == water, O-H == hydroxyl).
;
2
;cod-tools version 3.10.1
Id: cif_fix_AMCSD_atom_labels 10224 2024-08-07 11:09:31Z saulius
;
2024-08-07T19:40:09+03:00
;Changed the following '_atom_site_label' values:
the first duplicated label 'NH4'  converted to 'NH4_1'
duplicated label 'NH4' at index 2 converted to 'NH4_2'
;

loop_
_cod_related_entry_id
_cod_related_entry_database
_cod_related_entry_code
1 AMCSD 0012412
